data_4074868
loop_
_publ_author_name
'Ito, Jun-ichi'
'Shima, Takanori'
'Suzuki, Hiroharu'

_publ_section_title
;
 Synthesis of Group 8-Group 6 Heterotrimetallic Polyhydrido Complexes
 Having Only a C~5~Me~5~ Group as Auxiliary Ligand
;
_journal_coden_ASTM ORGND7
_journal_issue 6
_journal_name_full Organometallics
_journal_page_first 1333
_journal_page_last 1336
_journal_paper_doi 10.1021/om050963c
_journal_volume 25
_journal_year 2006
_chemical_formula_sum 'C31 H54 Ru W2'
_chemical_formula_weight 895.51
_chemical_name_systematic
;
 penta(m2-hydrido)-tris(h5-pentamethylcyclopentadienyl)-dihydrido- ruthenium-ditungsten
;
_space_group_IT_number 2
_symmetry_cell_setting triclinic
_symmetry_space_group_name_Hall '-P 1'
_symmetry_space_group_name_H-M 'P -1'
_atom_sites_solution_hydrogens geom
_atom_sites_solution_primary direct
_atom_sites_solution_secondary difmap
_audit_creation_method SHELXL-97
_cell_angle_alpha 94.46(3)
_cell_angle_beta 100.65(3)
_cell_angle_gamma 110.17(3)
_cell_formula_units_Z 2
_cell_length_a 8.039(8)
_cell_length_b 11.224(16)
_cell_length_c 19.51(3)
_cell_measurement_temperature 223(2)
_cell_volume 1605(4)
_computing_cell_refinement 'Rigaku Raxis Rapid Diffractometer Control'
_computing_data_collection 'Rigaku Raxis Rapid Diffractometer Control'
_computing_data_reduction 'Process Auto'
_computing_molecular_graphics 'ORTEX (P.McArdle, 1995)'
_computing_publication_material 'SHELXL-97/2 (Sheldrick,1997)'
_computing_structure_refinement 'SHELXL-97 (Sheldrick, 1997)'
_computing_structure_solution 'SHELXS-97 (Sheldrick, 1990)'
_diffrn_ambient_temperature 223(2)
_diffrn_measured_fraction_theta_full 0.791
_diffrn_measured_fraction_theta_max 0.791
_diffrn_measurement_device_type 'Rigaku RAXIS CS'
_diffrn_radiation_monochromator 'Imaging Plate'
_diffrn_radiation_source 'Rigaku rotating anode'
_diffrn_radiation_type MoK\a
_diffrn_radiation_wavelength 0.71069
_diffrn_reflns_av_R_equivalents 0.0000
_diffrn_reflns_av_sigmaI/netI 0.0453
_diffrn_reflns_limit_h_max 8
_diffrn_reflns_limit_h_min 0
_diffrn_reflns_limit_k_max 13
_diffrn_reflns_limit_k_min -15
_diffrn_reflns_limit_l_max 26
_diffrn_reflns_limit_l_min -27
_diffrn_reflns_number 7430
_diffrn_reflns_theta_full 30.03
_diffrn_reflns_theta_max 30.03
_diffrn_reflns_theta_min 3.06
_exptl_absorpt_coefficient_mu 7.630
_exptl_absorpt_correction_T_max 1.3167
_exptl_absorpt_correction_T_min 0.5659
_exptl_absorpt_correction_type empirical
_exptl_crystal_colour red
_exptl_crystal_density_diffrn 1.853
_exptl_crystal_density_method 'not measured'
_exptl_crystal_description prism
_exptl_crystal_F_000 864
_exptl_crystal_preparation pentane
_exptl_crystal_size_max 0.50
_exptl_crystal_size_mid 0.30
_exptl_crystal_size_min 0.20
_refine_diff_density_max 4.257
_refine_diff_density_min -3.187
_refine_diff_density_rms 0.253
_refine_ls_extinction_coef 0.0110(8)
_refine_ls_extinction_expression Fc^*^=kFc[1+0.001xFc^2^\l^3^/sin(2\q)]^-1/4^
_refine_ls_extinction_method SHELXL
_refine_ls_goodness_of_fit_ref 1.055
_refine_ls_hydrogen_treatment mixed
_refine_ls_matrix_type full
_refine_ls_number_parameters 323
_refine_ls_number_reflns 7430
_refine_ls_number_restraints 0
_refine_ls_restrained_S_all 1.055
_refine_ls_R_factor_all 0.0781
_refine_ls_R_factor_gt 0.0702
_refine_ls_shift/su_max 0.002
_refine_ls_shift/su_mean 0.000
_refine_ls_structure_factor_coef Fsqd
_refine_ls_weighting_details 'calc w=1/[\s^2^(Fo^2^)+(0.1142P)^2^+12.8667P] where P=(Fo^2^+2Fc^2^)/3'
_refine_ls_weighting_scheme calc
_refine_ls_wR_factor_gt 0.1934
_refine_ls_wR_factor_ref 0.2018
_reflns_number_gt 6519
_reflns_number_total 7430
_reflns_threshold_expression >2sigma(I)
_cod_data_source_file om050963csi20051109_115911.cif
_cod_data_source_block RuW2H7
_cod_depositor_comments
;
The following automatic conversions were performed:
'_atom_site_symetry_multiplicity' tag replaced with
'_atom_site_symmetry_multiplicity'.

Automatic conversion script
Id: cif_correct_tags 1440 2010-10-19 06:21:57Z saulius 

The following automatic conversions were performed:

'_symmetry_cell_setting' value 'Triclinic' changed to 'triclinic'
according to /home/saulius/struct/CIF-dictionaries/cif_core.dic
dictionary named 'cif_core.dic' version 2.4.1 from
2010-06-29.

'_exptl_absorpt_correction_type' value 'Empirical'
changed to 'empirical' according to
/home/saulius/struct/CIF-dictionaries/cif_core.dic dictionary named
'cif_core.dic' version 2.4.1 from 2010-06-29.

Automatic conversion script
Id: cif_fix_values 1715 2011-07-08 13:25:40Z adriana 
;
_cod_original_cell_volume 1605(3)
_cod_original_sg_symbol_H-M P-1
_cod_database_code 4074868

loop_
_symmetry_equiv_pos_as_xyz
'x, y, z'
'-x, -y, -z'

loop_
_atom_site_label
_atom_site_type_symbol
_atom_site_fract_x
_atom_site_fract_y
_atom_site_fract_z
_atom_site_U_iso_or_equiv
_atom_site_adp_type
_atom_site_occupancy
_atom_site_symmetry_multiplicity
_atom_site_calc_flag
_atom_site_refinement_flags
W1 W 0.70399(6) 0.83709(4) 0.79275(2) 0.04710(18) Uani 1 1 d .
W2 W 0.59009(7) 0.78295(5) 0.65605(2) 0.05545(19) Uani 1 1 d .
Ru1 Ru 0.44291(12) 0.61493(7) 0.76749(4) 0.0468(2) Uani 1 1 d .
C1 C 1.0045(16) 0.9311(12) 0.8575(6) 0.054(3) Uani 1 1 d .
C2 C 0.9401(19) 1.0288(12) 0.8315(7) 0.070(4) Uani 1 1 d .
C3 C 0.796(2) 1.0332(11) 0.8652(7) 0.066(4) Uani 1 1 d .
C4 C 0.7747(14) 0.9379(11) 0.9127(5) 0.053(3) Uani 1 1 d .
C5 C 0.8992(18) 0.8799(10) 0.9077(5) 0.058(3) Uani 1 1 d .
C6 C 1.166(2) 0.905(2) 0.8398(8) 0.092(6) Uani 1 1 d .
H6A H 1.1950 0.9428 0.7985 0.138 Uiso 1 1 calc R
H6B H 1.1361 0.8129 0.8303 0.138 Uiso 1 1 calc R
H6C H 1.2701 0.9423 0.8794 0.138 Uiso 1 1 calc R
C7 C 1.029(3) 1.1213(19) 0.7847(11) 0.116(8) Uani 1 1 d .
H7A H 1.0820 1.0799 0.7543 0.174 Uiso 1 1 calc R
H7B H 1.1229 1.1970 0.8138 0.174 Uiso 1 1 calc R
H7C H 0.9377 1.1463 0.7560 0.174 Uiso 1 1 calc R
C8 C 0.713(3) 1.1287(16) 0.8593(11) 0.109(7) Uani 1 1 d .
H8A H 0.5877 1.0912 0.8629 0.164 Uiso 1 1 calc R
H8B H 0.7179 1.1584 0.8141 0.164 Uiso 1 1 calc R
H8C H 0.7791 1.2006 0.8970 0.164 Uiso 1 1 calc R
C9 C 0.646(2) 0.916(2) 0.9611(8) 0.100(6) Uani 1 1 d .
H9A H 0.5495 0.9470 0.9433 0.149 Uiso 1 1 calc R
H9B H 0.7110 0.9625 1.0079 0.149 Uiso 1 1 calc R
H9C H 0.5933 0.8252 0.9633 0.149 Uiso 1 1 calc R
C10 C 0.926(2) 0.7778(14) 0.9508(7) 0.075(4) Uani 1 1 d .
H10A H 1.0179 0.7500 0.9367 0.112 Uiso 1 1 calc R
H10B H 0.8120 0.7049 0.9425 0.112 Uiso 1 1 calc R
H10C H 0.9645 0.8133 1.0005 0.112 Uiso 1 1 calc R
C11 C 0.593(2) 0.850(2) 0.5459(8) 0.086(5) Uani 1 1 d .
C12 C 0.440(2) 0.7404(13) 0.5327(6) 0.067(4) Uani 1 1 d .
C13 C 0.322(2) 0.7628(11) 0.5730(6) 0.063(3) Uani 1 1 d .
C14 C 0.3938(19) 0.8837(12) 0.6113(6) 0.060(3) Uani 1 1 d .
C15 C 0.566(3) 0.9481(15) 0.5950(9) 0.097(7) Uani 1 1 d .
C16 C 0.749(4) 0.877(4) 0.5063(15) 0.190(18) Uani 1 1 d .
H16A H 0.8185 0.9689 0.5143 0.285 Uiso 1 1 calc R
H16B H 0.6978 0.8482 0.4561 0.285 Uiso 1 1 calc R
H16C H 0.8275 0.8321 0.5235 0.285 Uiso 1 1 calc R
C17 C 0.390(4) 0.623(2) 0.4780(9) 0.136(10) Uani 1 1 d .
H17A H 0.2974 0.5509 0.4903 0.205 Uiso 1 1 calc R
H17B H 0.4967 0.6016 0.4769 0.205 Uiso 1 1 calc R
H17C H 0.3429 0.6401 0.4320 0.205 Uiso 1 1 calc R
C18 C 0.122(3) 0.6705(19) 0.5663(11) 0.104(6) Uani 1 1 d .
H18A H 0.1130 0.5821 0.5571 0.156 Uiso 1 1 calc R
H18B H 0.0425 0.6879 0.5278 0.156 Uiso 1 1 calc R
H18C H 0.0848 0.6841 0.6100 0.156 Uiso 1 1 calc R
C19 C 0.301(3) 0.945(2) 0.6561(9) 0.102(6) Uani 1 1 d .
H19A H 0.3854 1.0293 0.6792 0.153 Uiso 1 1 calc R
H19B H 0.2634 0.8915 0.6915 0.153 Uiso 1 1 calc R
H19C H 0.1956 0.9522 0.6264 0.153 Uiso 1 1 calc R
C20 C 0.694(4) 1.0853(18) 0.6169(14) 0.169(15) Uani 1 1 d .
H20A H 0.8173 1.0882 0.6311 0.254 Uiso 1 1 calc R
H20B H 0.6616 1.1240 0.6562 0.254 Uiso 1 1 calc R
H20C H 0.6842 1.1322 0.5776 0.254 Uiso 1 1 calc R
C21 C 0.2621(17) 0.5125(11) 0.8317(6) 0.056(3) Uani 1 1 d .
C22 C 0.1564(19) 0.4980(13) 0.7615(7) 0.070(4) Uani 1 1 d .
C23 C 0.2282(18) 0.4302(11) 0.7144(6) 0.063(3) Uani 1 1 d .
C24 C 0.3735(19) 0.4056(11) 0.7557(7) 0.059(3) Uani 1 1 d .
C25 C 0.3944(17) 0.4566(11) 0.8275(6) 0.057(3) Uani 1 1 d .
C26 C 0.218(3) 0.5641(14) 0.8968(9) 0.086(5) Uani 1 1 d .
H26A H 0.3302 0.6067 0.9330 0.103 Uiso 1 1 calc R
H26B H 0.1643 0.6285 0.8852 0.103 Uiso 1 1 calc R
C27 C -0.015(2) 0.5259(19) 0.7448(11) 0.091(5) Uani 1 1 d .
H27A H -0.0136 0.5728 0.7051 0.136 Uiso 1 1 calc R
H27B H -0.0234 0.5770 0.7855 0.136 Uiso 1 1 calc R
H27C H -0.1194 0.4457 0.7329 0.136 Uiso 1 1 calc R
C28 C 0.150(3) 0.3822(15) 0.6359(8) 0.091(5) Uani 1 1 d .
H28A H 0.0190 0.3571 0.6259 0.137 Uiso 1 1 calc R
H28B H 0.1810 0.3088 0.6223 0.137 Uiso 1 1 calc R
H28C H 0.2011 0.4502 0.6094 0.137 Uiso 1 1 calc R
C29 C 0.483(3) 0.3312(14) 0.7288(11) 0.087(5) Uani 1 1 d .
H29A H 0.5723 0.3260 0.7680 0.131 Uiso 1 1 calc R
H29B H 0.5440 0.3752 0.6944 0.131 Uiso 1 1 calc R
H29C H 0.4010 0.2452 0.7068 0.131 Uiso 1 1 calc R
C30 C 0.528(3) 0.4403(16) 0.8897(9) 0.092(6) Uani 1 1 d .
H30A H 0.5692 0.5147 0.9261 0.137 Uiso 1 1 calc R
H30B H 0.6311 0.4322 0.8737 0.137 Uiso 1 1 calc R
H30C H 0.4672 0.3637 0.9087 0.137 Uiso 1 1 calc R
C31 C 0.096(5) 0.467(3) 0.9238(16) 0.171(14) Uani 1 1 d .
H31A H 0.1035 0.4956 0.9728 0.257 Uiso 1 1 calc R
H31B H 0.1264 0.3904 0.9204 0.257 Uiso 1 1 calc R
H31C H -0.0274 0.4464 0.8968 0.257 Uiso 1 1 calc R

loop_
_atom_site_aniso_label
_atom_site_aniso_U_11
_atom_site_aniso_U_22
_atom_site_aniso_U_33
_atom_site_aniso_U_23
_atom_site_aniso_U_13
_atom_site_aniso_U_12
W1 0.0498(3) 0.0332(2) 0.0434(2) 0.00162(14) -0.00079(16) 0.00354(17)
W2 0.0708(4) 0.0505(3) 0.0390(2) 0.00752(17) 0.00376(19) 0.0191(2)
Ru1 0.0462(5) 0.0275(4) 0.0506(4) -0.0002(3) -0.0020(3) 0.0016(3)
C1 0.049(6) 0.055(6) 0.043(5) 0.000(4) 0.001(4) 0.007(5)
C2 0.064(8) 0.047(6) 0.057(6) 0.007(5) -0.011(5) -0.020(6)
C3 0.075(9) 0.031(5) 0.069(7) -0.009(5) -0.018(6) 0.012(5)
C4 0.041(5) 0.063(7) 0.038(5) -0.024(4) -0.008(4) 0.011(5)
C5 0.078(8) 0.041(5) 0.028(4) -0.008(3) -0.015(4) 0.005(5)
C6 0.059(9) 0.131(15) 0.063(8) -0.019(9) 0.012(6) 0.014(9)
C7 0.086(12) 0.096(14) 0.110(14) 0.053(11) -0.013(10) -0.025(10)
C8 0.108(14) 0.065(10) 0.125(15) -0.022(9) -0.036(12) 0.034(9)
C9 0.064(9) 0.132(16) 0.064(9) -0.022(9) 0.008(7) 0.000(10)
C10 0.083(10) 0.060(8) 0.064(8) 0.016(6) -0.007(6) 0.017(7)
C11 0.088(11) 0.140(16) 0.061(8) 0.052(10) 0.030(7) 0.065(11)
C12 0.111(12) 0.052(7) 0.034(5) 0.001(4) 0.004(5) 0.032(7)
C13 0.082(9) 0.041(6) 0.047(6) 0.003(4) -0.008(5) 0.010(5)
C14 0.074(8) 0.053(7) 0.050(6) 0.006(5) 0.000(5) 0.029(6)
C15 0.110(13) 0.057(9) 0.078(10) 0.031(7) -0.027(9) -0.005(8)
C16 0.14(2) 0.36(5) 0.15(2) 0.18(3) 0.094(19) 0.14(3)
C17 0.21(3) 0.15(2) 0.058(9) -0.030(11) -0.019(12) 0.12(2)
C18 0.093(13) 0.085(12) 0.097(13) 0.017(10) -0.022(10) 0.009(10)
C19 0.136(18) 0.128(16) 0.065(9) 0.013(9) 0.011(10) 0.083(14)
C20 0.16(2) 0.061(11) 0.17(2) 0.056(12) -0.094(17) -0.045(12)
C21 0.053(6) 0.037(6) 0.066(7) 0.010(4) 0.019(5) -0.001(5)
C22 0.063(8) 0.045(7) 0.071(8) 0.011(5) 0.011(6) -0.017(6)
C23 0.062(7) 0.038(6) 0.057(6) 0.003(4) 0.003(5) -0.017(5)
C24 0.070(8) 0.031(5) 0.069(7) 0.013(4) 0.018(6) 0.010(5)
C25 0.059(7) 0.036(5) 0.060(6) 0.011(4) 0.005(5) 0.002(5)
C26 0.118(14) 0.046(7) 0.078(9) 0.003(6) 0.041(9) 0.004(8)
C27 0.052(8) 0.111(14) 0.129(15) 0.052(11) 0.024(9) 0.045(9)
C28 0.111(13) 0.061(9) 0.057(7) -0.014(6) -0.007(8) -0.005(8)
C29 0.097(12) 0.043(8) 0.128(14) 0.013(8) 0.050(10) 0.022(7)
C30 0.113(14) 0.066(9) 0.072(9) 0.015(7) -0.015(9) 0.022(9)
C31 0.23(4) 0.15(3) 0.13(2) 0.024(19) 0.08(2) 0.04(3)

loop_
_atom_type_symbol
_atom_type_description
_atom_type_scat_dispersion_real
_atom_type_scat_dispersion_imag
_atom_type_scat_source
C C 0.0033 0.0016 'International Tables Vol C Tables 4.2.6.8 and 6.1.1.4'
H H 0.0000 0.0000 'International Tables Vol C Tables 4.2.6.8 and 6.1.1.4'
Ru Ru -1.2594 0.8363 'International Tables Vol C Tables 4.2.6.8 and 6.1.1.4'
W W -0.8490 6.8722 'International Tables Vol C Tables 4.2.6.8 and 6.1.1.4'

loop_
_geom_angle_atom_site_label_1
_geom_angle_atom_site_label_2
_geom_angle_atom_site_label_3
_geom_angle
C2 W1 C3 36.6(6)
C2 W1 C1 36.6(5)
C3 W1 C1 60.7(5)
C2 W1 C4 59.6(5)
C3 W1 C4 35.9(5)
C1 W1 C4 58.8(4)
C2 W1 C5 58.9(4)
C3 W1 C5 58.3(4)
C1 W1 C5 35.3(4)
C4 W1 C5 33.5(4)
C2 W1 Ru1 171.8(3)
C3 W1 Ru1 139.0(4)
C1 W1 Ru1 138.0(3)
C4 W1 Ru1 112.9(3)
C5 W1 Ru1 113.1(3)
C2 W1 W2 114.2(3)
C3 W1 W2 129.0(3)
C1 W1 W2 127.5(3)
C4 W1 W2 162.6(3)
C5 W1 W2 160.3(4)
Ru1 W1 W2 73.91(5)
C15 W2 C14 35.9(6)
C15 W2 C11 37.7(7)
C14 W2 C11 60.1(5)
C15 W2 C13 57.4(5)
C14 W2 C13 33.9(4)
C11 W2 C13 56.8(6)
C15 W2 C12 58.8(5)
C14 W2 C12 58.3(5)
C11 W2 C12 33.4(6)
C13 W2 C12 34.3(5)
C15 W2 W1 117.6(5)
C14 W2 W1 113.1(3)
C11 W2 W1 148.9(6)
C13 W2 W1 136.1(4)
C12 W2 W1 170.3(4)
C15 W2 Ru1 144.4(6)
C14 W2 Ru1 111.0(4)
C11 W2 Ru1 157.3(5)
C13 W2 Ru1 103.6(3)
C12 W2 Ru1 123.9(4)
W1 W2 Ru1 52.75(7)
C25 Ru1 C21 38.1(5)
C25 Ru1 C22 63.9(5)
C21 Ru1 C22 38.3(5)
C25 Ru1 C24 38.2(5)
C21 Ru1 C24 64.1(5)
C22 Ru1 C24 64.0(6)
C25 Ru1 C23 63.3(5)
C21 Ru1 C23 64.1(5)
C22 Ru1 C23 38.8(6)
C24 Ru1 C23 37.4(5)
C25 Ru1 W1 130.4(3)
C21 Ru1 W1 132.0(3)
C22 Ru1 W1 149.7(4)
C24 Ru1 W1 145.5(4)
C23 Ru1 W1 163.5(3)
C25 Ru1 W2 157.9(4)
C21 Ru1 W2 161.1(4)
C22 Ru1 W2 125.8(4)
C24 Ru1 W2 123.6(3)
C23 Ru1 W2 110.3(3)
W1 Ru1 W2 53.34(7)
C5 C1 C2 105.7(12)
C5 C1 C6 129.2(13)
C2 C1 C6 124.7(13)
C5 C1 W1 74.6(6)
C2 C1 W1 69.7(6)
C6 C1 W1 125.7(9)
C3 C2 C1 108.5(11)
C3 C2 C7 126.4(16)
C1 C2 C7 124.6(17)
C3 C2 W1 73.3(6)
C1 C2 W1 73.7(7)
C7 C2 W1 125.3(10)
C8 C3 C2 124.7(16)
C8 C3 C4 128.1(17)
C2 C3 C4 106.6(11)
C8 C3 W1 127.2(10)
C2 C3 W1 70.1(7)
C4 C3 W1 74.7(6)
C5 C4 C3 108.3(11)
C5 C4 C9 127.7(15)
C3 C4 C9 124.0(14)
C5 C4 W1 73.3(5)
C3 C4 W1 69.4(6)
C9 C4 W1 126.0(8)
C4 C5 C1 111.0(11)
C4 C5 C10 124.9(13)
C1 C5 C10 124.1(14)
C4 C5 W1 73.2(6)
C1 C5 W1 70.0(6)
C10 C5 W1 125.0(8)
C12 C11 C15 108.1(14)
C12 C11 C16 126(2)
C15 C11 C16 125(2)
C12 C11 W2 76.6(8)
C15 C11 W2 70.9(7)
C16 C11 W2 127.6(12)
C11 C12 C13 107.2(12)
C11 C12 C17 127.9(18)
C13 C12 C17 124.4(18)
C11 C12 W2 70.0(7)
C13 C12 W2 71.2(6)
C17 C12 W2 130.3(11)
C14 C13 C12 112.2(13)
C14 C13 C18 122.7(15)
C12 C13 C18 124.5(13)
C14 C13 W2 71.2(7)
C12 C13 W2 74.5(8)
C18 C13 W2 129.4(9)
C13 C14 C15 107.2(14)
C13 C14 C19 127.0(16)
C15 C14 C19 125.5(16)
C13 C14 W2 74.9(8)
C15 C14 W2 72.0(8)
C19 C14 W2 123.8(9)
C14 C15 C20 130(2)
C14 C15 C11 105.2(13)
C20 C15 C11 125(2)
C14 C15 W2 72.1(7)
C20 C15 W2 123.3(11)
C11 C15 W2 71.4(8)
C25 C21 C22 107.8(12)
C25 C21 C26 128.3(13)
C22 C21 C26 123.4(15)
C25 C21 Ru1 70.5(7)
C22 C21 Ru1 71.5(7)
C26 C21 Ru1 129.2(8)
C21 C22 C23 106.8(14)
C21 C22 C27 124.2(15)
C23 C22 C27 128.0(14)
C21 C22 Ru1 70.1(7)
C23 C22 Ru1 71.1(7)
C27 C22 Ru1 132.5(11)
C24 C23 C22 108.2(11)
C24 C23 C28 125.0(15)
C22 C23 C28 126.5(15)
C24 C23 Ru1 71.0(6)
C22 C23 Ru1 70.1(6)
C28 C23 Ru1 129.0(9)
C23 C24 C25 107.8(12)
C23 C24 C29 126.1(14)
C25 C24 C29 126.0(14)
C23 C24 Ru1 71.7(6)
C25 C24 Ru1 69.6(6)
C29 C24 Ru1 126.7(9)
C21 C25 C24 109.3(11)
C21 C25 C30 126.4(14)
C24 C25 C30 124.1(14)
C21 C25 Ru1 71.4(6)
C24 C25 Ru1 72.2(6)
C30 C25 Ru1 127.1(10)
C31 C26 C21 112.1(16)

loop_
_geom_bond_atom_site_label_1
_geom_bond_atom_site_label_2
_geom_bond_distance
W1 C2 2.281(11)
W1 C3 2.324(11)
W1 C1 2.335(11)
W1 C4 2.394(9)
W1 C5 2.395(9)
W1 Ru1 2.585(3)
W1 W2 2.605(4)
W2 C15 2.324(14)
W2 C14 2.325(12)
W2 C11 2.331(13)
W2 C13 2.372(13)
W2 C12 2.414(12)
W2 Ru1 3.120(3)
Ru1 C25 2.167(11)
Ru1 C21 2.179(11)
Ru1 C22 2.198(13)
Ru1 C24 2.202(12)
Ru1 C23 2.211(11)
C1 C5 1.437(17)
C1 C2 1.45(2)
C1 C6 1.52(2)
C2 C3 1.45(2)
C2 C7 1.52(2)
C3 C8 1.44(2)
C3 C4 1.455(19)
C4 C5 1.382(18)
C4 C9 1.50(2)
C5 C10 1.523(17)
C11 C12 1.37(2)
C11 C15 1.51(3)
C11 C16 1.55(3)
C12 C13 1.41(2)
C12 C17 1.52(2)
C13 C14 1.371(17)
C13 C18 1.56(2)
C14 C15 1.43(2)
C14 C19 1.51(2)
C15 C20 1.50(2)
C21 C25 1.420(19)
C21 C22 1.438(19)
C21 C26 1.506(19)
C22 C23 1.47(2)
C22 C27 1.50(2)
C23 C24 1.413(19)
C23 C28 1.522(18)
C24 C25 1.429(18)
C24 C29 1.53(2)
C25 C30 1.531(19)
C26 C31 1.41(3)

loop_
_geom_torsion_atom_site_label_1
_geom_torsion_atom_site_label_2
_geom_torsion_atom_site_label_3
_geom_torsion_atom_site_label_4
_geom_torsion
C2 W1 W2 C15 -41.8(8)
C3 W1 W2 C15 -2.0(8)
C1 W1 W2 C15 -82.0(8)
C4 W1 W2 C15 23.5(11)
C5 W1 W2 C15 -106.9(10)
Ru1 W1 W2 C15 139.1(6)
C2 W1 W2 C14 -81.3(6)
C3 W1 W2 C14 -41.5(6)
C1 W1 W2 C14 -121.5(6)
C4 W1 W2 C14 -16.1(10)
C5 W1 W2 C14 -146.4(9)
Ru1 W1 W2 C14 99.5(4)
C2 W1 W2 C11 -11.2(10)
C3 W1 W2 C11 28.6(9)
C1 W1 W2 C11 -51.4(9)
C4 W1 W2 C11 54.1(12)
C5 W1 W2 C11 -76.3(11)
Ru1 W1 W2 C11 169.6(8)
C2 W1 W2 C13 -112.3(7)
C3 W1 W2 C13 -72.5(7)
C1 W1 W2 C13 -152.5(6)
C4 W1 W2 C13 -47.0(10)
C5 W1 W2 C13 -177.4(9)
Ru1 W1 W2 C13 68.6(4)
C2 W1 W2 C12 -107(2)
C3 W1 W2 C12 -68(2)
C1 W1 W2 C12 -148(2)
C4 W1 W2 C12 -42(2)
C5 W1 W2 C12 -173(2)
Ru1 W1 W2 C12 73(2)
C2 W1 W2 Ru1 179.1(5)
C3 W1 W2 Ru1 -141.1(5)
C1 W1 W2 Ru1 138.9(4)
C4 W1 W2 Ru1 -115.6(9)
C5 W1 W2 Ru1 114.1(8)
C2 W1 Ru1 C25 -22(3)
C3 W1 Ru1 C25 -76.1(7)
C1 W1 Ru1 C25 23.3(7)
C4 W1 Ru1 C25 -44.9(6)
C5 W1 Ru1 C25 -8.4(6)
W2 W1 Ru1 C25 152.1(5)
C2 W1 Ru1 C21 29(3)
C3 W1 Ru1 C21 -24.7(7)
C1 W1 Ru1 C21 74.7(7)
C4 W1 Ru1 C21 6.5(6)
C5 W1 Ru1 C21 43.0(6)
W2 W1 Ru1 C21 -156.5(5)
C2 W1 Ru1 C22 86(3)
C3 W1 Ru1 C22 31.9(9)
C1 W1 Ru1 C22 131.2(9)
C4 W1 Ru1 C22 63.1(8)
C5 W1 Ru1 C22 99.6(8)
W2 W1 Ru1 C22 -100.0(7)
C2 W1 Ru1 C24 -77(3)
C3 W1 Ru1 C24 -130.3(8)
C1 W1 Ru1 C24 -31.0(7)
C4 W1 Ru1 C24 -99.2(7)
C5 W1 Ru1 C24 -62.6(7)
W2 W1 Ru1 C24 97.8(6)
C2 W1 Ru1 C23 -165(4)
C3 W1 Ru1 C23 141.6(16)
C1 W1 Ru1 C23 -119.1(16)
C4 W1 Ru1 C23 172.7(15)
C5 W1 Ru1 C23 -150.7(16)
W2 W1 Ru1 C23 9.7(15)
C2 W1 Ru1 W2 -174(3)
C3 W1 Ru1 W2 131.8(5)
C1 W1 Ru1 W2 -128.8(4)
C4 W1 Ru1 W2 163.0(3)
C5 W1 Ru1 W2 -160.4(4)
C15 W2 Ru1 C25 165.3(11)
C14 W2 Ru1 C25 148.1(9)
C11 W2 Ru1 C25 85.7(15)
C13 W2 Ru1 C25 113.3(9)
C12 W2 Ru1 C25 82.9(10)
W1 W2 Ru1 C25 -108.3(8)
C15 W2 Ru1 C21 27.2(12)
C14 W2 Ru1 C21 10.0(10)
C11 W2 Ru1 C21 -52.4(15)
C13 W2 Ru1 C21 -24.7(10)
C12 W2 Ru1 C21 -55.1(11)
W1 W2 Ru1 C21 113.7(10)
C15 W2 Ru1 C22 55.7(8)
C14 W2 Ru1 C22 38.5(6)
C11 W2 Ru1 C22 -23.9(13)
C13 W2 Ru1 C22 3.8(6)
C12 W2 Ru1 C22 -26.6(7)
W1 W2 Ru1 C22 142.2(5)
C15 W2 Ru1 C24 136.0(8)
C14 W2 Ru1 C24 118.8(6)
C11 W2 Ru1 C24 56.4(13)
C13 W2 Ru1 C24 84.0(6)
C12 W2 Ru1 C24 53.6(6)
W1 W2 Ru1 C24 -137.6(5)
C15 W2 Ru1 C23 96.5(8)
C14 W2 Ru1 C23 79.3(6)
C11 W2 Ru1 C23 16.9(13)
C13 W2 Ru1 C23 44.5(6)
C12 W2 Ru1 C23 14.1(6)
W1 W2 Ru1 C23 -177.1(5)
C15 W2 Ru1 W1 -86.4(7)
C14 W2 Ru1 W1 -103.7(3)
C11 W2 Ru1 W1 -166.1(12)
C13 W2 Ru1 W1 -138.4(3)
C12 W2 Ru1 W1 -168.8(4)
C2 W1 C1 C5 113.7(11)
C3 W1 C1 C5 75.6(8)
C4 W1 C1 C5 33.8(7)
Ru1 W1 C1 C5 -56.5(9)
W2 W1 C1 C5 -165.8(6)
C3 W1 C1 C2 -38.1(8)
C4 W1 C1 C2 -79.8(9)
C5 W1 C1 C2 -113.7(11)
Ru1 W1 C1 C2 -170.2(7)
W2 W1 C1 C2 80.5(9)
C2 W1 C1 C6 -118.8(16)
C3 W1 C1 C6 -156.9(15)
C4 W1 C1 C6 161.4(15)
C5 W1 C1 C6 127.6(16)
Ru1 W1 C1 C6 71.0(14)
W2 W1 C1 C6 -38.3(14)
C5 C1 C2 C3 -1.0(12)
C6 C1 C2 C3 -174.4(11)
W1 C1 C2 C3 65.6(7)
C5 C1 C2 C7 171.4(13)
C6 C1 C2 C7 -2(2)
W1 C1 C2 C7 -122.0(14)
C5 C1 C2 W1 -66.5(7)
C6 C1 C2 W1 120.1(11)
C1 W1 C2 C3 -115.6(10)
C4 W1 C2 C3 -38.2(7)
C5 W1 C2 C3 -77.4(8)
Ru1 W1 C2 C3 -62(4)
W2 W1 C2 C3 123.5(6)
C3 W1 C2 C1 115.6(10)
C4 W1 C2 C1 77.4(8)
C5 W1 C2 C1 38.2(7)
Ru1 W1 C2 C1 53(4)
W2 W1 C2 C1 -120.9(6)
C3 W1 C2 C7 -123(2)
C1 W1 C2 C7 121(2)
C4 W1 C2 C7 -161.4(19)
C5 W1 C2 C7 159(2)
Ru1 W1 C2 C7 174(2)
W2 W1 C2 C7 0.3(19)
C1 C2 C3 C8 172.1(12)
C7 C2 C3 C8 0(2)
W1 C2 C3 C8 -122.0(13)
C1 C2 C3 C4 0.5(12)
C7 C2 C3 C4 -171.7(12)
W1 C2 C3 C4 66.4(7)
C1 C2 C3 W1 -65.8(8)
C7 C2 C3 W1 121.9(13)
C2 W1 C3 C8 119(2)
C1 W1 C3 C8 157(2)
C4 W1 C3 C8 -127(2)
C5 W1 C3 C8 -162(2)
Ru1 W1 C3 C8 -72.1(19)
W2 W1 C3 C8 41(2)
C1 W1 C3 C2 38.1(7)
C4 W1 C3 C2 114.5(10)
C5 W1 C3 C2 79.3(8)
Ru1 W1 C3 C2 168.9(6)
W2 W1 C3 C2 -78.2(8)
C2 W1 C3 C4 -114.5(10)
C1 W1 C3 C4 -76.3(7)
C5 W1 C3 C4 -35.2(7)
Ru1 W1 C3 C4 54.5(9)
W2 W1 C3 C4 167.4(5)
C8 C3 C4 C5 -171.1(12)
C2 C3 C4 C5 0.1(11)
W1 C3 C4 C5 63.4(7)
C8 C3 C4 C9 5.3(19)
C2 C3 C4 C9 176.5(10)
W1 C3 C4 C9 -120.2(10)
C8 C3 C4 W1 125.5(14)
C2 C3 C4 W1 -63.3(7)
C2 W1 C4 C5 -78.6(8)
C3 W1 C4 C5 -117.5(11)
C1 W1 C4 C5 -35.6(7)
Ru1 W1 C4 C5 97.8(7)
W2 W1 C4 C5 -152.3(8)
C2 W1 C4 C3 39.0(8)
C1 W1 C4 C3 81.9(8)
C5 W1 C4 C3 117.5(11)
Ru1 W1 C4 C3 -144.6(7)
W2 W1 C4 C3 -34.7(14)
C2 W1 C4 C9 156.7(17)
C3 W1 C4 C9 117.7(17)
C1 W1 C4 C9 -160.4(16)
C5 W1 C4 C9 -124.8(18)
Ru1 W1 C4 C9 -26.9(15)
W2 W1 C4 C9 83.0(18)
C3 C4 C5 C1 -0.8(11)
C9 C4 C5 C1 -177.0(11)
W1 C4 C5 C1 60.2(7)
C3 C4 C5 C10 177.8(10)
C9 C4 C5 C10 1.5(17)
W1 C4 C5 C10 -121.3(11)
C3 C4 C5 W1 -60.9(7)
C9 C4 C5 W1 122.8(11)
C2 C1 C5 C4 1.1(11)
C6 C1 C5 C4 174.1(12)
W1 C1 C5 C4 -62.1(7)
C2 C1 C5 C10 -177.4(10)
C6 C1 C5 C10 -4.5(18)
W1 C1 C5 C10 119.4(10)
C2 C1 C5 W1 63.1(7)
C6 C1 C5 W1 -123.9(13)
C2 W1 C5 C4 80.8(9)
C3 W1 C5 C4 37.7(8)
C1 W1 C5 C4 120.5(10)
Ru1 W1 C5 C4 -96.9(7)
W2 W1 C5 C4 155.7(7)
C2 W1 C5 C1 -39.7(8)
C3 W1 C5 C1 -82.8(8)
C4 W1 C5 C1 -120.5(10)
Ru1 W1 C5 C1 142.7(6)
W2 W1 C5 C1 35.2(12)
C2 W1 C5 C10 -157.9(15)
C3 W1 C5 C10 158.9(15)
C1 W1 C5 C10 -118.3(16)
C4 W1 C5 C10 121.3(16)
Ru1 W1 C5 C10 24.4(14)
W2 W1 C5 C10 -83.0(16)
C15 W2 C11 C12 -114.9(14)
C14 W2 C11 C12 -76.6(10)
C13 W2 C11 C12 -36.8(9)
W1 W2 C11 C12 -162.3(7)
Ru1 W2 C11 C12 -4.1(19)
C14 W2 C11 C15 38.3(9)
C13 W2 C11 C15 78.1(10)
C12 W2 C11 C15 114.9(14)
W1 W2 C11 C15 -47.4(14)
Ru1 W2 C11 C15 110.8(15)
C15 W2 C11 C16 120(3)
C14 W2 C11 C16 158(3)
C13 W2 C11 C16 -162(3)
C12 W2 C11 C16 -125(3)
W1 W2 C11 C16 72(3)
Ru1 W2 C11 C16 -129(2)
C15 C11 C12 C13 -2.5(15)
C16 C11 C12 C13 -171.2(15)
W2 C11 C12 C13 61.9(9)
C15 C11 C12 C17 169.6(14)
C16 C11 C12 C17 1(3)
W2 C11 C12 C17 -126.0(16)
C15 C11 C12 W2 -64.4(9)
C16 C11 C12 W2 127.0(17)
C15 W2 C12 C11 40.5(11)
C14 W2 C12 C11 82.8(10)
C13 W2 C12 C11 117.2(13)
W1 W2 C12 C11 111(2)
Ru1 W2 C12 C11 178.1(9)
C15 W2 C12 C13 -76.7(10)
C14 W2 C12 C13 -34.4(7)
C11 W2 C12 C13 -117.2(13)
W1 W2 C12 C13 -6(2)
Ru1 W2 C12 C13 60.9(8)
C15 W2 C12 C17 164(2)
C14 W2 C12 C17 -154(2)
C11 W2 C12 C17 123(2)
C13 W2 C12 C17 -120(2)
W1 W2 C12 C17 -125(2)
Ru1 W2 C12 C17 -59(2)
C11 C12 C13 C14 0.6(15)
C17 C12 C13 C14 -171.9(14)
W2 C12 C13 C14 61.6(9)
C11 C12 C13 C18 171.5(13)
C17 C12 C13 C18 -1(2)
W2 C12 C13 C18 -127.5(13)
C11 C12 C13 W2 -61.0(9)
C17 C12 C13 W2 126.5(14)
C15 W2 C13 C14 -39.4(10)
C11 W2 C13 C14 -84.7(10)
C12 W2 C13 C14 -120.6(12)
W1 W2 C13 C14 58.0(10)
Ru1 W2 C13 C14 107.6(8)
C15 W2 C13 C12 81.2(10)
C14 W2 C13 C12 120.6(12)
C11 W2 C13 C12 35.9(9)
W1 W2 C13 C12 178.6(6)
Ru1 W2 C13 C12 -131.8(7)
C15 W2 C13 C18 -156.7(18)
C14 W2 C13 C18 -117.3(19)
C11 W2 C13 C18 158.0(17)
C12 W2 C13 C18 122.1(17)
W1 W2 C13 C18 -59.3(16)
Ru1 W2 C13 C18 -9.6(15)
C12 C13 C14 C15 1.7(14)
C18 C13 C14 C15 -169.3(12)
W2 C13 C14 C15 65.3(9)
C12 C13 C14 C19 175.2(13)
C18 C13 C14 C19 4(2)
W2 C13 C14 C19 -121.2(13)
C12 C13 C14 W2 -63.6(9)
C18 C13 C14 W2 125.3(12)
C15 W2 C14 C13 114.1(13)
C11 W2 C14 C13 73.8(10)
C12 W2 C14 C13 34.7(8)
W1 W2 C14 C13 -140.3(7)
Ru1 W2 C14 C13 -83.0(8)
C11 W2 C14 C15 -40.3(10)
C13 W2 C14 C15 -114.1(13)
C12 W2 C14 C15 -79.4(10)
W1 W2 C14 C15 105.6(9)
Ru1 W2 C14 C15 162.9(9)
C15 W2 C14 C19 -121.1(18)
C11 W2 C14 C19 -161.4(17)
C13 W2 C14 C19 124.8(18)
C12 W2 C14 C19 159.5(16)
W1 W2 C14 C19 -15.5(15)
Ru1 W2 C14 C19 41.8(15)
C13 C14 C15 C20 173.9(14)
C19 C14 C15 C20 0(2)
W2 C14 C15 C20 -118.8(16)
C13 C14 C15 C11 -3.1(14)
C19 C14 C15 C11 -176.7(13)
W2 C14 C15 C11 64.2(9)
C13 C14 C15 W2 -67.3(9)
C19 C14 C15 W2 119.1(13)
C12 C11 C15 C14 3.5(15)
C16 C11 C15 C14 172.3(15)
W2 C11 C15 C14 -64.7(9)
C12 C11 C15 C20 -173.7(14)
C16 C11 C15 C20 -5(2)
W2 C11 C15 C20 118.1(15)
C12 C11 C15 W2 68.2(10)
C16 C11 C15 W2 -123.0(16)
C11 W2 C15 C14 113.5(13)
C13 W2 C15 C14 37.2(8)
C12 W2 C15 C14 77.8(9)
W1 W2 C15 C14 -91.9(8)
Ru1 W2 C15 C14 -28.2(13)
C14 W2 C15 C20 126(3)
C11 W2 C15 C20 -120(3)
C13 W2 C15 C20 163(3)
C12 W2 C15 C20 -156(3)
W1 W2 C15 C20 34(3)
Ru1 W2 C15 C20 98(2)
C14 W2 C15 C11 -113.5(13)
C13 W2 C15 C11 -76.3(10)
C12 W2 C15 C11 -35.7(10)
W1 W2 C15 C11 154.6(9)
Ru1 W2 C15 C11 -141.7(10)
C22 Ru1 C21 C25 117.4(11)
C24 Ru1 C21 C25 37.3(7)
C23 Ru1 C21 C25 79.0(8)
W1 Ru1 C21 C25 -105.4(7)
W2 Ru1 C21 C25 156.0(8)
C25 Ru1 C21 C22 -117.4(11)
C24 Ru1 C21 C22 -80.2(9)
C23 Ru1 C21 C22 -38.5(9)
W1 Ru1 C21 C22 137.2(8)
W2 Ru1 C21 C22 38.6(15)
C25 Ru1 C21 C26 124.1(17)
C22 Ru1 C21 C26 -118.5(18)
C24 Ru1 C21 C26 161.3(16)
C23 Ru1 C21 C26 -157.0(17)
W1 Ru1 C21 C26 18.7(17)
W2 Ru1 C21 C26 -79.9(18)
C25 C21 C22 C23 0.5(12)
C26 C21 C22 C23 -172.8(10)
Ru1 C21 C22 C23 62.0(7)
C25 C21 C22 C27 170.0(12)
C26 C21 C22 C27 -3.3(19)
Ru1 C21 C22 C27 -128.5(14)
C25 C21 C22 Ru1 -61.5(8)
C26 C21 C22 Ru1 125.3(11)
C25 Ru1 C22 C21 37.6(8)
C24 Ru1 C22 C21 80.3(9)
C23 Ru1 C22 C21 116.7(12)
W1 Ru1 C22 C21 -88.6(10)
W2 Ru1 C22 C21 -165.6(6)
C25 Ru1 C22 C23 -79.1(9)
C21 Ru1 C22 C23 -116.7(12)
C24 Ru1 C22 C23 -36.4(8)
W1 Ru1 C22 C23 154.7(6)
W2 Ru1 C22 C23 77.7(9)
C25 Ru1 C22 C27 156.2(18)
C21 Ru1 C22 C27 119(2)
C24 Ru1 C22 C27 -161.1(18)
C23 Ru1 C22 C27 -124.7(19)
W1 Ru1 C22 C27 30(2)
W2 Ru1 C22 C27 -47.0(18)
C21 C22 C23 C24 -0.3(12)
C27 C22 C23 C24 -169.2(13)
Ru1 C22 C23 C24 61.1(8)
C21 C22 C23 C28 174.3(12)
C27 C22 C23 C28 5(2)
Ru1 C22 C23 C28 -124.4(12)
C21 C22 C23 Ru1 -61.3(7)
C27 C22 C23 Ru1 129.7(14)
C25 Ru1 C23 C24 -37.7(7)
C21 Ru1 C23 C24 -80.4(8)
C22 Ru1 C23 C24 -118.4(11)
W1 Ru1 C23 C24 110.9(14)
W2 Ru1 C23 C24 119.2(7)
C25 Ru1 C23 C22 80.7(9)
C21 Ru1 C23 C22 38.0(8)
C24 Ru1 C23 C22 118.4(11)
W1 Ru1 C23 C22 -130.7(13)
W2 Ru1 C23 C22 -122.4(7)
C25 Ru1 C23 C28 -157.8(18)
C21 Ru1 C23 C28 159.4(18)
C22 Ru1 C23 C28 121.4(19)
C24 Ru1 C23 C28 -120.1(19)
W1 Ru1 C23 C28 -9(3)
W2 Ru1 C23 C28 -0.9(17)
C22 C23 C24 C25 0.0(12)
C28 C23 C24 C25 -174.7(12)
Ru1 C23 C24 C25 60.5(8)
C22 C23 C24 C29 177.0(12)
C28 C23 C24 C29 2.3(19)
Ru1 C23 C24 C29 -122.5(12)
C22 C23 C24 Ru1 -60.5(7)
C28 C23 C24 Ru1 124.8(12)
C25 Ru1 C24 C23 117.9(11)
C21 Ru1 C24 C23 80.7(8)
C22 Ru1 C24 C23 37.8(8)
W1 Ru1 C24 C23 -152.1(6)
W2 Ru1 C24 C23 -79.4(8)
C21 Ru1 C24 C25 -37.2(8)
C22 Ru1 C24 C25 -80.1(8)
C23 Ru1 C24 C25 -117.9(11)
W1 Ru1 C24 C25 90.1(9)
W2 Ru1 C24 C25 162.7(6)
C25 Ru1 C24 C29 -120.3(17)
C21 Ru1 C24 C29 -157.5(15)
C22 Ru1 C24 C29 159.7(15)
C23 Ru1 C24 C29 121.8(16)
W1 Ru1 C24 C29 -30.2(17)
W2 Ru1 C24 C29 42.4(15)
C22 C21 C25 C24 -0.5(12)
C26 C21 C25 C24 172.3(11)
Ru1 C21 C25 C24 -62.7(8)
C22 C21 C25 C30 -175.0(12)
C26 C21 C25 C30 -2(2)
Ru1 C21 C25 C30 122.8(13)
C22 C21 C25 Ru1 62.2(7)
C26 C21 C25 Ru1 -125.0(12)
C23 C24 C25 C21 0.3(13)
C29 C24 C25 C21 -176.7(11)
Ru1 C24 C25 C21 62.2(8)
C23 C24 C25 C30 175.0(12)
C29 C24 C25 C30 -2(2)
Ru1 C24 C25 C30 -123.2(13)
C23 C24 C25 Ru1 -61.8(8)
C29 C24 C25 Ru1 121.2(13)
C22 Ru1 C25 C21 -37.8(7)
C24 Ru1 C25 C21 -118.3(11)
C23 Ru1 C25 C21 -81.4(8)
W1 Ru1 C25 C21 109.8(7)
W2 Ru1 C25 C21 -159.5(7)
C21 Ru1 C25 C24 118.3(11)
C22 Ru1 C25 C24 80.5(9)
C23 Ru1 C25 C24 36.9(8)
W1 Ru1 C25 C24 -131.9(7)
W2 Ru1 C25 C24 -41.2(13)
C21 Ru1 C25 C30 -122.0(17)
C22 Ru1 C25 C30 -159.8(16)
C24 Ru1 C25 C30 119.7(18)
C23 Ru1 C25 C30 156.6(17)
W1 Ru1 C25 C30 -12.2(17)
W2 Ru1 C25 C30 78.5(17)
C25 C21 C26 C31 -84(3)
C22 C21 C26 C31 88(2)
Ru1 C21 C26 C31 -179(2)
